data_4338577
loop_
_publ_author_name
'Otero, Antonio'
'Fern\'andez-Baeza, Juan'
'Tejeda, Juan'
'Lara-S\'anchez, Agust\'in'
'S\'anchez-Molina, Margarita'
'Franco, Sonia'
'L\'opez-Solera, Isabel'
'Rodr\'iguez, Ana M'
'S\'anchez-Barba, Luis F'
'Morante-Zarcero, Sonia'
'Garc\'es, Andr\'es'

_publ_section_title
;
 On the Search for NNO-Donor Enantiopure Scorpionate Ligands and Their
 Coordination to Group 4 Metals
;
_journal_coden_ASTM INOCAJ
_journal_issue 12
_journal_name_full 'Inorganic chemistry'
_journal_page_first 5540
_journal_page_last 5554
_journal_paper_doi 10.1021/ic900352e
_journal_volume 48
_journal_year 2009
_chemical_formula_sum 'C26 H48 N4 O5 Ti'
_chemical_formula_weight 544.58
_space_group_IT_number 14
_symmetry_cell_setting monoclinic
_symmetry_space_group_name_Hall '-P 2yn'
_symmetry_space_group_name_H-M 'P 1 21/n 1'
_atom_sites_solution_hydrogens geom
_atom_sites_solution_primary direct
_atom_sites_solution_secondary difmap
_audit_creation_method SHELXL-97
_cell_angle_alpha 90.00
_cell_angle_beta 101.621(3)
_cell_angle_gamma 90.00
_cell_formula_units_Z 4
_cell_length_a 8.7322(16)
_cell_length_b 18.087(3)
_cell_length_c 19.500(4)
_cell_measurement_temperature 200(2)
_cell_volume 3016.7(10)
_computing_cell_refinement 'Bruker SAINT'
_computing_data_collection 'Bruker APEX'
_computing_data_reduction 'Bruker SHELXTL'
_computing_molecular_graphics 'Bruker SHELXTL'
_computing_publication_material 'Bruker SHELXTL'
_computing_structure_refinement 'SHELXL-97 (Sheldrick, 1997)'
_computing_structure_solution 'SHELXS-97 (Sheldrick, 1990)'
_diffrn_ambient_temperature 200(2)
_diffrn_measured_fraction_theta_full 0.998
_diffrn_measured_fraction_theta_max 0.998
_diffrn_measurement_device_type 'CCD area detector'
_diffrn_measurement_method 'omega scan'
_diffrn_radiation_monochromator graphite
_diffrn_radiation_source 'fine-focus sealed tube'
_diffrn_radiation_type MoK\a
_diffrn_radiation_wavelength 0.71073
_diffrn_reflns_av_R_equivalents 0.0540
_diffrn_reflns_av_sigmaI/netI 0.0490
_diffrn_reflns_limit_h_max 9
_diffrn_reflns_limit_h_min -9
_diffrn_reflns_limit_k_max 20
_diffrn_reflns_limit_k_min -18
_diffrn_reflns_limit_l_max 21
_diffrn_reflns_limit_l_min -21
_diffrn_reflns_number 16490
_diffrn_reflns_theta_full 23.21
_diffrn_reflns_theta_max 23.21
_diffrn_reflns_theta_min 2.13
_exptl_absorpt_coefficient_mu 0.322
_exptl_absorpt_correction_T_max 1
_exptl_absorpt_correction_T_min 0.536283
_exptl_absorpt_correction_type Semi-empirical
_exptl_absorpt_process_details SADABS
_exptl_crystal_colour Colorless
_exptl_crystal_density_diffrn 1.199
_exptl_crystal_density_method 'not measured'
_exptl_crystal_description Prismatic
_exptl_crystal_F_000 1176
_exptl_crystal_size_max 0.67
_exptl_crystal_size_mid 0.50
_exptl_crystal_size_min 0.44
_refine_diff_density_max 0.850
_refine_diff_density_min -0.332
_refine_diff_density_rms 0.067
_refine_ls_extinction_method none
_refine_ls_goodness_of_fit_ref 0.950
_refine_ls_hydrogen_treatment mixed
_refine_ls_matrix_type full
_refine_ls_number_parameters 353
_refine_ls_number_reflns 4312
_refine_ls_number_restraints 0
_refine_ls_restrained_S_all 0.950
_refine_ls_R_factor_all 0.0881
_refine_ls_R_factor_gt 0.0663
_refine_ls_shift/su_max 0.366
_refine_ls_shift/su_mean 0.035
_refine_ls_structure_factor_coef Fsqd
_refine_ls_weighting_details 'calc w=1/[\s^2^(Fo^2^)+(0.1415P)^2^+2.3387P] where P=(Fo^2^+2Fc^2^)/3'
_refine_ls_weighting_scheme calc
_refine_ls_wR_factor_gt 0.1872
_refine_ls_wR_factor_ref 0.2082
_reflns_number_gt 3191
_reflns_number_total 4312
_reflns_threshold_expression >2sigma(I)
_cod_data_source_file ic900352e_si_001.cif
_cod_data_source_block 12
_cod_depositor_comments
;
The following automatic conversions were performed:

'_symmetry_cell_setting' value 'Monoclinic' changed to 'monoclinic'
according to
/usr/data/users/saulius/automatic-downloads/retrospective/ACS/lib/dictionaries/cif_core.dic
dictionary named 'cif_core.dic' version 2.4.2 from 2011-04-26.

Automatic conversion script
Id: cif_fix_values 2281 2013-09-26 08:29:07Z andrius 
;
_cod_original_cell_volume 3016.8(9)
_cod_original_sg_symbol_H-M P2(1)/n
_cod_database_code 4338577

loop_
_symmetry_equiv_pos_as_xyz
'x, y, z'
'-x+1/2, y+1/2, -z+1/2'
'-x, -y, -z'
'x-1/2, -y-1/2, z-1/2'

loop_
_atom_site_label
_atom_site_type_symbol
_atom_site_fract_x
_atom_site_fract_y
_atom_site_fract_z
_atom_site_U_iso_or_equiv
_atom_site_adp_type
_atom_site_occupancy
_atom_site_symmetry_multiplicity
_atom_site_calc_flag
_atom_site_refinement_flags
_atom_site_disorder_assembly
_atom_site_disorder_group
Ti1 Ti 1.19362(8) 0.66531(4) 0.15026(4) 0.0420(3) Uani 1 1 d . . .
O1 O 1.0676(3) 0.71845(15) 0.20206(14) 0.0469(7) Uani 1 1 d . . .
O2 O 1.3341(3) 0.63466(18) 0.22862(15) 0.0569(8) Uani 1 1 d . B .
O3 O 1.2471(3) 0.59991(16) 0.08645(15) 0.0506(8) Uani 1 1 d . . .
O4 O 1.2923(3) 0.74725(16) 0.12434(17) 0.0574(8) Uani 1 1 d . D .
N1 N 1.0205(4) 0.57592(19) 0.16906(18) 0.0467(8) Uani 1 1 d . . .
N2 N 0.8673(4) 0.59426(18) 0.16642(18) 0.0461(8) Uani 1 1 d . . .
N3 N 0.9777(4) 0.69009(19) 0.06319(18) 0.0467(9) Uani 1 1 d . . .
N4 N 0.8312(4) 0.68442(18) 0.07689(17) 0.0432(8) Uani 1 1 d . . .
C1 C 0.9082(5) 0.7292(3) 0.1962(3) 0.0634(13) Uani 1 1 d . . .
H1 H 0.8878 0.7742 0.1678 0.076 Uiso 1 1 calc R . .
C2 C 0.8168(5) 0.6690(2) 0.1479(2) 0.0426(10) Uani 1 1 d . . .
H2 H 0.7061 0.6730 0.1503 0.051 Uiso 1 1 calc R . .
C3 C 1.0307(5) 0.5045(3) 0.1867(3) 0.0618(13) Uani 1 1 d . . .
C4 C 0.8866(6) 0.4784(3) 0.1945(3) 0.0761(15) Uani 1 1 d . . .
H4 H 0.8643 0.4304 0.2066 0.091 Uiso 1 1 calc R . .
C5 C 0.7825(5) 0.5359(3) 0.1813(3) 0.0617(13) Uani 1 1 d . . .
C6 C 1.1840(6) 0.4638(3) 0.1954(3) 0.0802(16) Uani 1 1 d . . .
H6A H 1.2633 0.4968 0.1860 0.120 Uiso 1 1 calc R . .
H6B H 1.1731 0.4230 0.1634 0.120 Uiso 1 1 calc R . .
H6C H 1.2131 0.4457 0.2425 0.120 Uiso 1 1 calc R . .
C7 C 0.6118(5) 0.5396(3) 0.1801(3) 0.0771(16) Uani 1 1 d . . .
H7A H 0.5940 0.5684 0.2191 0.116 Uiso 1 1 calc R . .
H7B H 0.5717 0.4906 0.1832 0.116 Uiso 1 1 calc R . .
H7C H 0.5595 0.5623 0.1372 0.116 Uiso 1 1 calc R . .
C8 C 0.9574(5) 0.7098(3) -0.0043(2) 0.0600(12) Uani 1 1 d . . .
C9 C 0.7983(6) 0.7183(3) -0.0320(3) 0.0716(15) Uani 1 1 d . . .
H9 H 0.7536 0.7323 -0.0775 0.086 Uiso 1 1 calc R . .
C10 C 0.7197(5) 0.7019(3) 0.0206(2) 0.0560(11) Uani 1 1 d . . .
C11 C 1.0932(6) 0.7218(4) -0.0390(3) 0.0830(18) Uani 1 1 d . . .
H11A H 1.1889 0.7135 -0.0058 0.124 Uiso 1 1 calc R . .
H11B H 1.0914 0.7717 -0.0560 0.124 Uiso 1 1 calc R . .
H11C H 1.0867 0.6880 -0.0774 0.124 Uiso 1 1 calc R . .
C12 C 0.5484(5) 0.7008(4) 0.0203(3) 0.0736(15) Uani 1 1 d . . .
H12A H 0.4910 0.7112 -0.0261 0.110 Uiso 1 1 calc R . .
H12B H 0.5249 0.7377 0.0521 0.110 Uiso 1 1 calc R . .
H12C H 0.5194 0.6530 0.0348 0.110 Uiso 1 1 calc R . .
C13 C 0.8584(6) 0.7493(3) 0.2608(3) 0.0726(15) Uani 1 1 d . . .
C14 C 0.9547(6) 0.8123(3) 0.2972(3) 0.0668(14) Uani 1 1 d . . .
H14A H 1.0638 0.8007 0.3026 0.100 Uiso 1 1 calc R . .
H14B H 0.9299 0.8199 0.3424 0.100 Uiso 1 1 calc R . .
H14C H 0.9319 0.8565 0.2697 0.100 Uiso 1 1 calc R . .
C15 C 0.8951(9) 0.6811(4) 0.3140(3) 0.0940(19) Uani 1 1 d . . .
H15A H 0.8285 0.6403 0.2964 0.141 Uiso 1 1 calc R . .
H15B H 0.8764 0.6955 0.3590 0.141 Uiso 1 1 calc R . .
H15C H 1.0024 0.6666 0.3185 0.141 Uiso 1 1 calc R . .
C16 C 0.6848(5) 0.7641(3) 0.2522(3) 0.0661(14) Uani 1 1 d . . .
H16A H 0.6519 0.7975 0.2137 0.099 Uiso 1 1 calc R . .
H16B H 0.6642 0.7858 0.2943 0.099 Uiso 1 1 calc R . .
H16C H 0.6284 0.7185 0.2430 0.099 Uiso 1 1 calc R . .
C17 C 1.3539(7) 0.6554(3) 0.3003(3) 0.0768(16) Uani 1 1 d . . .
H17A H 1.2848 0.6964 0.3046 0.092 Uiso 1 1 calc R A 1
H17B H 1.4606 0.6718 0.3172 0.092 Uiso 1 1 calc R A 1
C18 C 1.3204(15) 0.5949(6) 0.3427(5) 0.118(4) Uani 0.826(18) 1 d P B 1
H18A H 1.2154 0.5780 0.3255 0.141 Uiso 0.826(18) 1 calc PR B 1
H18B H 1.3311 0.6111 0.3903 0.141 Uiso 0.826(18) 1 calc PR B 1
H18C H 1.3923 0.5553 0.3405 0.141 Uiso 0.826(18) 1 calc PR B 1
C18A C 1.465(6) 0.606(2) 0.349(2) 0.096(16) Uiso 0.174(18) 1 d P B 2
H18D H 1.4312 0.5552 0.3411 0.115 Uiso 0.174(18) 1 calc PR B 2
H18E H 1.4656 0.6191 0.3964 0.115 Uiso 0.174(18) 1 calc PR B 2
H18F H 1.5680 0.6109 0.3394 0.115 Uiso 0.174(18) 1 calc PR B 2
C19 C 1.1727(5) 0.5489(3) 0.0357(3) 0.0662(14) Uani 1 1 d . . .
H19A H 1.1092 0.5756 -0.0030 0.079 Uiso 1 1 calc R . .
H19B H 1.1039 0.5175 0.0562 0.079 Uiso 1 1 calc R . .
C20 C 1.2875(6) 0.5019(4) 0.0087(4) 0.103(2) Uani 1 1 d . . .
H20A H 1.3538 0.5326 -0.0130 0.154 Uiso 1 1 calc R . .
H20B H 1.2326 0.4676 -0.0251 0.154 Uiso 1 1 calc R . .
H20C H 1.3501 0.4751 0.0468 0.154 Uiso 1 1 calc R . .
C21 C 1.2930(7) 0.8211(3) 0.1480(4) 0.0870(18) Uani 1 1 d . . .
H21A H 1.3985 0.8406 0.1553 0.104 Uiso 1 1 calc R C 1
H21B H 1.2595 0.8224 0.1925 0.104 Uiso 1 1 calc R C 1
C22 C 1.191(3) 0.8663(7) 0.0985(9) 0.134(9) Uani 0.67(3) 1 d P D 1
H22A H 1.2043 0.9172 0.1126 0.161 Uiso 0.67(3) 1 calc PR D 1
H22B H 1.0849 0.8517 0.0965 0.161 Uiso 0.67(3) 1 calc PR D 1
H22C H 1.2166 0.8605 0.0531 0.161 Uiso 0.67(3) 1 calc PR D 1
C22A C 1.329(7) 0.8777(13) 0.106(3) 0.17(2) Uani 0.33(3) 1 d P D 2
H22D H 1.2663 0.9202 0.1112 0.206 Uiso 0.33(3) 1 calc PR D 2
H22E H 1.3091 0.8620 0.0585 0.206 Uiso 0.33(3) 1 calc PR D 2
H22F H 1.4378 0.8903 0.1209 0.206 Uiso 0.33(3) 1 calc PR D 2
O5 O 1.202(4) 1.0229(16) -0.0334(12) 0.474(15) Uani 1 1 d . . .
C26 C 1.269(4) 1.0951(13) -0.0387(14) 0.375(17) Uani 1 1 d . . .
H26A H 1.1955 1.1341 -0.0341 0.450 Uiso 1 1 calc R . .
H26B H 1.3642 1.1020 -0.0038 0.450 Uiso 1 1 calc R . .
C23 C 1.298(4) 0.9752(14) -0.0742(17) 0.43(2) Uani 1 1 d . . .
H23A H 1.4037 0.9659 -0.0483 0.515 Uiso 1 1 calc R . .
H23B H 1.2472 0.9289 -0.0901 0.515 Uiso 1 1 calc R . .
C25 C 1.298(4) 1.0930(16) -0.1035(18) 0.348(16) Uani 1 1 d . . .
H25A H 1.4005 1.1141 -0.1034 0.417 Uiso 1 1 calc R . .
H25B H 1.2209 1.1221 -0.1348 0.417 Uiso 1 1 calc R . .
C24 C 1.294(5) 1.0238(19) -0.1256(17) 0.47(3) Uani 1 1 d . . .
H24A H 1.1992 1.0162 -0.1605 0.563 Uiso 1 1 calc R . .
H24B H 1.3823 1.0151 -0.1479 0.563 Uiso 1 1 calc R . .

loop_
_atom_site_aniso_label
_atom_site_aniso_U_11
_atom_site_aniso_U_22
_atom_site_aniso_U_33
_atom_site_aniso_U_23
_atom_site_aniso_U_13
_atom_site_aniso_U_12
Ti1 0.0384(5) 0.0407(5) 0.0480(5) -0.0079(3) 0.0111(3) -0.0015(3)
O1 0.0420(15) 0.0448(17) 0.0534(17) -0.0122(13) 0.0087(12) -0.0003(12)
O2 0.0469(17) 0.071(2) 0.0519(18) -0.0054(15) 0.0073(14) 0.0067(15)
O3 0.0415(15) 0.0529(18) 0.0586(18) -0.0194(14) 0.0128(13) -0.0040(13)
O4 0.0502(17) 0.0464(19) 0.079(2) -0.0046(15) 0.0197(15) -0.0060(13)
N1 0.0387(19) 0.041(2) 0.062(2) 0.0016(17) 0.0137(15) 0.0018(15)
N2 0.0421(19) 0.042(2) 0.056(2) 0.0032(16) 0.0155(16) 0.0004(15)
N3 0.0426(19) 0.050(2) 0.049(2) 0.0002(16) 0.0138(16) -0.0006(15)
N4 0.0381(18) 0.046(2) 0.046(2) -0.0021(15) 0.0089(15) -0.0010(15)
C1 0.046(3) 0.073(3) 0.073(3) -0.030(3) 0.017(2) -0.002(2)
C2 0.038(2) 0.045(2) 0.047(2) -0.0066(18) 0.0139(17) 0.0025(17)
C3 0.053(3) 0.047(3) 0.090(4) 0.014(2) 0.025(2) 0.004(2)
C4 0.060(3) 0.050(3) 0.122(5) 0.024(3) 0.026(3) 0.005(2)
C5 0.049(3) 0.057(3) 0.084(3) 0.009(3) 0.024(2) -0.002(2)
C6 0.062(3) 0.052(3) 0.130(5) 0.019(3) 0.026(3) 0.012(2)
C7 0.054(3) 0.062(3) 0.121(5) 0.014(3) 0.032(3) -0.006(2)
C8 0.053(3) 0.079(4) 0.048(3) 0.005(2) 0.011(2) -0.003(2)
C9 0.057(3) 0.106(4) 0.050(3) 0.013(3) 0.005(2) -0.002(3)
C10 0.045(2) 0.068(3) 0.053(3) -0.001(2) 0.005(2) -0.002(2)
C11 0.059(3) 0.137(6) 0.056(3) 0.015(3) 0.020(2) 0.002(3)
C12 0.045(3) 0.108(5) 0.066(3) 0.009(3) 0.007(2) 0.002(3)
C13 0.061(3) 0.078(4) 0.085(4) -0.040(3) 0.029(3) -0.008(3)
C14 0.073(3) 0.071(3) 0.058(3) -0.026(2) 0.015(2) 0.000(3)
C15 0.128(5) 0.083(4) 0.076(4) 0.003(3) 0.031(4) 0.008(4)
C16 0.062(3) 0.073(4) 0.069(3) -0.022(3) 0.026(2) 0.008(2)
C17 0.069(3) 0.101(5) 0.059(3) 0.002(3) 0.009(3) 0.009(3)
C18 0.146(11) 0.118(8) 0.093(6) 0.025(5) 0.037(6) 0.011(6)
C19 0.050(3) 0.074(3) 0.074(3) -0.038(3) 0.011(2) -0.008(2)
C20 0.063(3) 0.112(5) 0.137(6) -0.081(4) 0.028(3) -0.011(3)
C21 0.089(4) 0.050(3) 0.127(5) -0.006(3) 0.033(4) -0.009(3)
C22 0.148(17) 0.060(7) 0.177(14) 0.000(8) -0.006(11) 0.013(8)
C22A 0.17(5) 0.051(14) 0.33(5) 0.03(2) 0.15(4) 0.006(17)
O5 0.82(5) 0.28(2) 0.35(2) 0.07(2) 0.19(3) 0.01(3)
C26 0.71(5) 0.166(18) 0.30(3) 0.002(18) 0.22(3) -0.11(2)
C23 0.82(7) 0.20(2) 0.36(3) 0.03(2) 0.32(4) 0.14(3)
C25 0.53(4) 0.24(3) 0.34(3) 0.15(3) 0.26(3) 0.03(3)
C24 1.00(9) 0.18(2) 0.27(3) 0.02(2) 0.24(4) -0.03(4)

loop_
_atom_type_symbol
_atom_type_description
_atom_type_scat_dispersion_real
_atom_type_scat_dispersion_imag
_atom_type_scat_source
C C 0.0033 0.0016 'International Tables Vol C Tables 4.2.6.8 and 6.1.1.4'
H H 0.0000 0.0000 'International Tables Vol C Tables 4.2.6.8 and 6.1.1.4'
N N 0.0061 0.0033 'International Tables Vol C Tables 4.2.6.8 and 6.1.1.4'
O O 0.0106 0.0060 'International Tables Vol C Tables 4.2.6.8 and 6.1.1.4'
Ti Ti 0.2776 0.4457 'International Tables Vol C Tables 4.2.6.8 and 6.1.1.4'

loop_
_geom_angle_atom_site_label_1
_geom_angle_atom_site_label_2
_geom_angle_atom_site_label_3
_geom_angle
O4 Ti1 O3 97.77(13)
O4 Ti1 O2 101.54(14)
O3 Ti1 O2 98.62(13)
O4 Ti1 O1 95.31(13)
O3 Ti1 O1 159.51(12)
O2 Ti1 O1 94.11(12)
O4 Ti1 N1 167.04(13)
O3 Ti1 N1 85.43(12)
O2 Ti1 N1 90.32(13)
O1 Ti1 N1 78.48(12)
O4 Ti1 N3 90.00(13)
O3 Ti1 N3 84.77(12)
O2 Ti1 N3 167.34(13)
O1 Ti1 N3 79.52(12)
N1 Ti1 N3 77.75(12)
C1 O1 Ti1 135.0(2)
C17 O2 Ti1 131.6(3)
C19 O3 Ti1 138.5(3)
C21 O4 Ti1 130.1(3)
C3 N1 N2 105.0(3)
C3 N1 Ti1 135.3(3)
N2 N1 Ti1 119.6(2)
C5 N2 N1 112.1(3)
C5 N2 C2 129.1(3)
N1 N2 C2 118.9(3)
C8 N3 N4 105.6(3)
C8 N3 Ti1 134.4(3)
N4 N3 Ti1 120.0(2)
C10 N4 N3 112.0(3)
C10 N4 C2 129.6(3)
N3 N4 C2 118.0(3)
O1 C1 C13 115.6(4)
O1 C1 C2 109.7(3)
C13 C1 C2 119.6(4)
N4 C2 N2 109.9(3)
N4 C2 C1 108.3(4)
N2 C2 C1 114.2(4)
N1 C3 C4 110.1(4)
N1 C3 C6 120.9(4)
C4 C3 C6 129.0(4)
C5 C4 C3 107.8(4)
N2 C5 C4 105.1(4)
N2 C5 C7 123.4(4)
C4 C5 C7 131.5(5)
N3 C8 C9 109.5(4)
N3 C8 C11 121.5(4)
C9 C8 C11 128.9(4)
C10 C9 C8 107.2(4)
N4 C10 C9 105.7(4)
N4 C10 C12 123.8(4)
C9 C10 C12 130.5(4)
C1 C13 C14 111.1(4)
C1 C13 C16 114.4(4)
C14 C13 C16 111.7(4)
C1 C13 C15 108.1(5)
C14 C13 C15 104.9(5)
C16 C13 C15 105.8(5)
O2 C17 C18 111.4(6)
O2 C17 C18A 113.1(16)
C18 C17 C18A 50.5(17)
O3 C19 C20 112.0(4)
O4 C21 C22A 119.7(17)
O4 C21 C22 111.1(7)
C22A C21 C22 50.6(19)
C26 O5 C23 102(3)
C25 C26 O5 101(2)
C24 C23 O5 95(2)
C26 C25 C24 110(2)
C23 C24 C25 113(3)

loop_
_geom_bond_atom_site_label_1
_geom_bond_atom_site_label_2
_geom_bond_distance
Ti1 O4 1.836(3)
Ti1 O3 1.844(3)
Ti1 O2 1.842(3)
Ti1 O1 1.898(3)
Ti1 N1 2.293(3)
Ti1 N3 2.313(3)
O1 C1 1.387(5)
O2 C17 1.425(6)
O3 C19 1.412(5)
O4 C21 1.413(6)
N1 C3 1.335(5)
N1 N2 1.369(4)
N2 C5 1.355(6)
N2 C2 1.445(5)
N3 C8 1.340(5)
N3 N4 1.363(4)
N4 C10 1.350(5)
N4 C2 1.442(5)
C1 C13 1.459(6)
C1 C2 1.551(6)
C3 C4 1.381(7)
C3 C6 1.506(6)
C4 C5 1.371(7)
C5 C7 1.487(6)
C8 C9 1.394(6)
C8 C11 1.495(6)
C9 C10 1.375(7)
C10 C12 1.495(6)
C13 C14 1.506(7)
C13 C16 1.515(6)
C13 C15 1.603(8)
C17 C18 1.435(10)
C17 C18A 1.51(4)
C19 C20 1.489(7)
C21 C22A 1.38(3)
C21 C22 1.430(14)
O5 C26 1.44(2)
O5 C23 1.53(3)
C26 C25 1.34(2)
C23 C24 1.33(3)
C25 C24 1.32(3)
